data_7056679
loop_
_publ_author_name
'Jin, Zhanbin'
'Bai, Jie'
'Wei, Tingting'
'Li, Fengyan'
'Song, Chunli'
'Luo, Xinze'
'Xu, Lin'

_publ_section_title
;
 New series of mononuclear lanthanide single molecule magnets based on
 sandwich-type germanomolybdates [Ln(GeMo11O39)2]13- (Ln = ErIII, GdIII,
 DyIII or TbIII)
;
_journal_name_full 'New J. Chem.'
_journal_paper_doi 10.1039/C7NJ02104F
_journal_year 2017
_chemical_formula_sum 'C32 H113 Ge2 Mo22 N8 O100 Tb'
_chemical_formula_weight 4625.08
_chemical_name_systematic
;
 ?
;
_space_group_crystal_system monoclinic
_space_group_IT_number 7
_space_group_name_Hall 'P -2yac'
_space_group_name_H-M_alt 'P 1 n 1'
_symmetry_space_group_name_Hall 'P -2yac'
_symmetry_space_group_name_H-M 'P 1 n 1'
_atom_sites_solution_hydrogens geom
_audit_creation_method SHELXL-2014
_audit_update_record
;
2017-10-04 deposited with the CCDC.
2017-10-09 downloaded from the CCDC.
;
_cell_angle_alpha 90
_cell_angle_beta 96.294(4)
_cell_angle_gamma 90
_cell_formula_units_Z 2
_cell_length_a 13.2174(6)
_cell_length_b 12.7175(6)
_cell_length_c 32.4095(14)
_cell_measurement_reflns_used 11230
_cell_measurement_temperature 293(2)
_cell_measurement_theta_max 29.2409
_cell_measurement_theta_min 3.0900
_cell_volume 5415.0(4)
_computing_cell_refinement
;
CrysAlisPro, Oxford Diffraction Ltd.,
Version 1.171.35.21 (release 20-01-2012 CrysAlis171 .NET)
(compiled Jan 23 2012,18:06:46)
;
_computing_data_collection
;
CrysAlisPro, Oxford Diffraction Ltd.,
Version 1.171.35.21 (release 20-01-2012 CrysAlis171 .NET)
(compiled Jan 23 2012,18:06:46)
;
_computing_data_reduction
;
CrysAlisPro, Oxford Diffraction Ltd.,
Version 1.171.35.21 (release 20-01-2012 CrysAlis171 .NET)
(compiled Jan 23 2012,18:06:46)
;
_computing_molecular_graphics 'DIAMOND (Brandenburg, 1999)'
_computing_publication_material SHELXTL
_computing_structure_refinement 'SHELXL-2014 (Sheldrick, 2014)'
_computing_structure_solution 'SHELXL-2014 (Sheldrick, 2014)'
_diffrn_ambient_temperature 293(2)
_diffrn_measured_fraction_theta_full 0.969
_diffrn_measured_fraction_theta_max 0.995
_diffrn_measurement_device_type 'Xcalibur, Ruby, Gemini ultra'
_diffrn_measurement_method '\f and \w scans'
_diffrn_radiation_type MoK\a
_diffrn_radiation_wavelength 0.71073
_diffrn_reflns_av_R_equivalents 0.0297
_diffrn_reflns_av_unetI/netI 0.0503
_diffrn_reflns_Laue_measured_fraction_full 0.969
_diffrn_reflns_Laue_measured_fraction_max 0.995
_diffrn_reflns_limit_h_max 15
_diffrn_reflns_limit_h_min -12
_diffrn_reflns_limit_k_max 15
_diffrn_reflns_limit_k_min -15
_diffrn_reflns_limit_l_max 38
_diffrn_reflns_limit_l_min -38
_diffrn_reflns_number 19326
_diffrn_reflns_point_group_measured_fraction_full 0.970
_diffrn_reflns_point_group_measured_fraction_max 0.995
_diffrn_reflns_theta_full 25.242
_diffrn_reflns_theta_max 25.000
_diffrn_reflns_theta_min 3.101
_diffrn_source 'Enhance (Mo) X-ray Source'
_exptl_absorpt_coefficient_mu 3.768
_exptl_absorpt_correction_T_max 1.00000
_exptl_absorpt_correction_T_min 0.74450
_exptl_absorpt_correction_type multi-scan
_exptl_crystal_colour green
_exptl_crystal_density_diffrn 2.837
_exptl_crystal_description block
_exptl_crystal_F_000 4428
_exptl_crystal_size_max 0.46
_exptl_crystal_size_mid 0.35
_exptl_crystal_size_min 0.30
_refine_diff_density_max 0.948
_refine_diff_density_min -1.068
_refine_diff_density_rms 0.156
_refine_ls_abs_structure_details
;
 Refined as an inversion twin.
;
_refine_ls_abs_structure_Flack 0.574(11)
_refine_ls_extinction_method none
_refine_ls_goodness_of_fit_ref 1.023
_refine_ls_hydrogen_treatment constr
_refine_ls_matrix_type full
_refine_ls_number_parameters 1307
_refine_ls_number_reflns 13826
_refine_ls_number_restraints 102
_refine_ls_restrained_S_all 9.733
_refine_ls_R_factor_all 0.0382
_refine_ls_R_factor_gt 0.0363
_refine_ls_shift/su_max 0.008
_refine_ls_shift/su_mean 0.000
_refine_ls_structure_factor_coef Fsqd
_refine_ls_weighting_details 'w=1/[\s^2^(Fo^2^)+(0.0640P)^2^+2.8297P] where P=(Fo^2^+2Fc^2^)/3'
_refine_ls_weighting_scheme calc
_refine_ls_wR_factor_gt 0.0962
_refine_ls_wR_factor_ref 0.0977
_reflns_Friedel_coverage 0.999
_reflns_Friedel_fraction_full 0.970
_reflns_Friedel_fraction_max 0.996
_reflns_number_gt 13310
_reflns_number_total 13826
_reflns_threshold_expression 'I > 2\s(I)'
_cod_data_source_file c7nj02104f2.cif
_cod_data_source_block 4_sq
_cod_original_cell_volume 5414.9(4)
_cod_database_code 7056679
_shelx_space_group_comment
;
The symmetry employed for this shelxl refinement is uniquely defined
by the following loop, which should always be used as a source of
symmetry information in preference to the above space-group names.
They are only intended as comments.
;
_shelxl_version_number 2014-3

loop_
_space_group_symop_operation_xyz
'x, y, z'
'x+1/2, -y, z+1/2'

loop_
_atom_site_label
_atom_site_type_symbol
_atom_site_fract_x
_atom_site_fract_y
_atom_site_fract_z
_atom_site_U_iso_or_equiv
_atom_site_adp_type
_atom_site_occupancy
_atom_site_site_symmetry_order
_atom_site_calc_flag
_atom_site_refinement_flags_posn
_atom_site_refinement_flags_adp
O1 O 0.7511(7) 0.9415(7) 0.6403(3) 0.0152(19) Uani 1 1 d . .
O2 O 0.5472(7) 0.9846(7) 0.6085(3) 0.022(2) Uani 1 1 d . .
O3 O 0.4969(7) 0.7674(7) 0.5308(3) 0.023(2) Uani 1 1 d . .
O4 O 0.5362(7) 0.6124(7) 0.5877(3) 0.023(2) Uani 1 1 d . .
O5 O 0.9348(7) 0.9014(7) 0.5101(3) 0.021(2) Uani 1 1 d D .
O6 O 0.6801(8) 0.6346(7) 0.6535(3) 0.024(2) Uani 1 1 d . .
O7 O 0.8368(7) 0.7459(7) 0.6191(3) 0.0157(19) Uani 1 1 d . .
O8 O 0.7898(7) 0.9015(7) 0.5576(3) 0.018(2) Uani 1 1 d . .
O9 O 0.8746(7) 0.7085(8) 0.5333(3) 0.024(2) Uani 1 1 d . .
O10 O 0.7349(7) 0.6106(8) 0.8054(3) 0.023(2) Uani 1 1 d . .
O11 O 0.9994(7) 0.6590(7) 0.5990(3) 0.021(2) Uani 1 1 d . .
O12 O 0.9589(7) 0.8962(7) 0.6659(3) 0.018(2) Uani 1 1 d . .
O13 O 0.7806(7) 1.1305(7) 0.6593(3) 0.018(2) Uani 1 1 d . .
O14 O 0.5544(8) 0.5685(8) 0.5067(3) 0.030(2) Uani 1 1 d . .
O15 O 0.6345(7) 0.7880(7) 0.5927(3) 0.0160(19) Uani 1 1 d . U
O16 O 0.3848(8) 0.9408(9) 0.5497(3) 0.033(3) Uani 1 1 d . .
O17 O 0.6201(8) 1.0302(7) 0.6906(3) 0.022(2) Uani 1 1 d . .
O18 O 0.8308(7) 0.9783(7) 0.7194(3) 0.020(2) Uani 1 1 d . .
O19 O 0.7841(7) 0.7621(8) 0.7060(3) 0.024(2) Uani 1 1 d . .
O20 O 0.7940(7) 0.8079(8) 0.7902(3) 0.022(2) Uani 1 1 d . .
O21 O 0.9150(7) 1.0457(7) 0.6114(3) 0.019(2) Uani 1 1 d . .
O22 O 0.6499(8) 1.1413(8) 0.4974(3) 0.031(2) Uani 1 1 d . .
O23 O 0.4513(7) 0.7970(8) 0.6091(3) 0.024(2) Uani 1 1 d . .
O24 O 0.9384(8) 0.6594(8) 0.7968(3) 0.029(2) Uani 1 1 d . .
O25 O 0.5181(7) 0.9413(7) 0.7529(3) 0.020(2) Uani 1 1 d . .
O26 O 0.8768(8) 0.6047(8) 0.8740(3) 0.028(2) Uani 1 1 d . .
O27 O 0.9319(7) 0.8051(7) 0.8584(3) 0.021(2) Uani 1 1 d . .
O28 O 0.7191(7) 1.0268(7) 0.7855(3) 0.021(2) Uani 1 1 d . .
O29 O 0.7549(7) 0.7570(7) 0.8731(3) 0.0158(19) Uani 1 1 d . .
O30 O 0.6947(7) 0.5424(7) 0.8965(3) 0.023(2) Uani 1 1 d . .
O31 O 0.6806(7) 0.7481(8) 0.5060(3) 0.020(2) Uani 1 1 d . .
O32 O 0.5848(7) 0.9561(7) 0.5329(3) 0.020(2) Uani 1 1 d . .
O33 O 0.8298(8) 0.7719(8) 0.4520(3) 0.032(2) Uani 1 1 d . .
O34 O 0.9934(7) 0.8675(7) 0.5888(3) 0.019(2) Uani 1 1 d . .
O35 O 0.9608(7) 0.6856(8) 0.6778(3) 0.024(2) Uani 1 1 d . .
O36 O 0.8519(8) 0.5449(7) 0.6296(3) 0.025(2) Uani 1 1 d . .
O37 O 0.7253(7) 0.6052(7) 0.5613(3) 0.019(2) Uani 1 1 d . .
O38 O 0.7302(8) 1.1748(8) 0.8454(3) 0.031(2) Uani 1 1 d . .
O39 O 0.5468(7) 1.0789(7) 0.8193(3) 0.019(2) Uani 1 1 d . .
O40 O 0.6124(6) 0.8958(7) 0.8293(3) 0.0142(19) Uani 1 1 d . .
O41 O 0.7305(8) 0.9445(7) 0.4822(3) 0.024(2) Uani 1 1 d D .
O42 O 0.6911(7) 1.0936(7) 0.5798(3) 0.024(2) Uani 1 1 d . .
O43 O 0.8442(7) 1.0792(7) 0.5302(3) 0.021(2) Uani 1 1 d . .
O44 O 0.4133(7) 0.8168(7) 0.8014(3) 0.021(2) Uani 1 1 d . .
O45 O 0.4292(7) 0.9495(8) 0.8627(3) 0.026(2) Uani 1 1 d . .
O46 O 0.5986(9) 0.5259(9) 0.7410(3) 0.035(3) Uani 1 1 d . .
O47 O 0.2653(8) 0.6648(9) 0.8122(3) 0.032(3) Uani 1 1 d . .
O48 O 0.5596(7) 0.6812(7) 0.8439(3) 0.0157(19) Uani 1 1 d . .
O49 O 0.3818(7) 0.7573(7) 0.8768(3) 0.023(2) Uani 1 1 d . .
O50 O 0.5863(8) 0.4850(7) 0.8247(3) 0.025(2) Uani 1 1 d . .
O51 O 0.9762(8) 0.9428(9) 0.9213(3) 0.032(2) Uani 1 1 d . .
O52 O 0.8033(7) 0.9716(7) 0.8645(3) 0.022(2) Uani 1 1 d . .
O53 O 0.7765(7) 0.9165(7) 0.9397(3) 0.020(2) Uani 1 1 d . .
O54 O 0.8678(8) 0.5421(9) 0.9547(3) 0.032(2) Uani 1 1 d . .
O55 O 0.9779(7) 1.1004(8) 0.6937(3) 0.028(2) Uani 1 1 d . .
O56 O 0.6283(8) 0.8575(8) 0.9862(3) 0.026(2) Uani 1 1 d D .
O57 O 0.4946(8) 0.9872(8) 0.9434(3) 0.027(2) Uani 1 1 d D .
O58 O 0.5802(7) 0.8316(7) 0.9098(3) 0.019(2) Uani 1 1 d . .
O59 O 0.2974(7) 0.9213(9) 0.9203(3) 0.031(2) Uani 1 1 d D .
O60 O 0.4441(7) 0.7833(8) 0.9551(3) 0.027(2) Uani 1 1 d D .
O61 O 0.5395(9) 0.3962(8) 0.8970(3) 0.036(3) Uani 1 1 d . .
O62 O 0.4182(8) 0.5512(8) 0.8575(3) 0.026(2) Uani 1 1 d . .
O63 O 0.5317(8) 0.6072(7) 0.9257(3) 0.026(2) Uani 1 1 d . .
O64 O 0.6738(8) 1.0689(8) 0.9804(3) 0.027(2) Uani 1 1 d . .
O65 O 0.6399(8) 1.0418(8) 0.8968(3) 0.025(2) Uani 1 1 d . .
O66 O 0.5647(8) 0.6604(8) 1.0086(3) 0.027(2) Uani 1 1 d . .
O67 O 0.7079(7) 0.6869(7) 0.9525(3) 0.024(2) Uani 1 1 d . .
O68 O 0.8938(7) 0.7501(8) 0.9351(3) 0.025(2) Uani 1 1 d . .
O69 O 0.6073(8) 0.7347(8) 0.7597(3) 0.023(2) Uani 1 1 d . .
O70 O 0.4472(7) 0.6139(8) 0.7812(3) 0.024(2) Uani 1 1 d . .
O71 O 0.9073(9) 0.4960(8) 0.5539(3) 0.031(2) Uani 1 1 d . .
O72 O 1.0495(7) 1.0614(9) 0.5543(3) 0.029(2) Uani 1 1 d D .
O73 O 1.1310(7) 0.7791(8) 0.6513(3) 0.028(2) Uani 1 1 d . .
O74 O 0.8285(9) 0.5547(8) 0.7142(3) 0.033(3) Uani 1 1 d . .
O75 O 0.5820(8) 1.1888(8) 0.6365(3) 0.033(3) Uani 1 1 d . .
O76 O 0.3551(8) 1.0245(8) 0.7854(3) 0.031(2) Uani 1 1 d . .
O77 O 0.5876(8) 0.8078(8) 0.6780(3) 0.023(2) Uani 1 1 d . .
O78 O 0.4707(9) 0.6341(9) 0.6660(3) 0.035(3) Uani 1 1 d . .
O79 O 0.0838(9) 0.8373(11) 0.8028(4) 0.053(3) Uani 1 1 d . .
O80 O 0.0973(10) 0.7456(11) 0.5305(4) 0.050(3) Uani 1 1 d . .
O81 O 0.7914(14) 0.3802(14) 0.8114(6) 0.081(5) Uani 1 1 d . .
O82 O 0.9949(12) 0.1529(12) 0.9484(4) 0.066(4) Uani 1 1 d . U
O83 O 0.7986(16) 0.7489(17) 0.0670(7) 0.106(7) Uani 1 1 d . .
O84 O 0.289(2) 0.959(2) 0.6798(9) 0.149(10) Uani 1 1 d . U
O85 O 0.2564(13) 0.6713(16) 0.9611(6) 0.093(6) Uani 1 1 d D U
Ge1 Ge 0.75302(10) 0.84614(10) 0.60284(4) 0.0126(3) Uani 1 1 d . .
Ge2 Ge 0.62552(10) 0.79288(10) 0.86323(4) 0.0133(3) Uani 1 1 d . .
Mo1 Mo 0.38891(9) 0.68671(10) 0.82919(4) 0.0227(3) Uani 1 1 d . .
Mo2 Mo 0.80388(9) 0.80302(9) 0.50061(3) 0.0188(3) Uani 1 1 d . .
Mo3 Mo 0.49459(9) 0.88604(10) 0.56943(4) 0.0231(3) Uani 1 1 d . .
Mo4 Mo 0.41643(9) 0.89091(9) 0.91186(4) 0.0196(3) Uani 1 1 d . .
Mo5 Mo 0.59325(9) 0.65698(9) 0.54399(4) 0.0210(3) Uani 1 1 d . .
Mo6 Mo 0.83922(9) 0.70264(9) 0.82075(4) 0.0187(3) Uani 1 1 d . .
Mo7 Mo 0.80952(10) 0.62389(10) 0.91862(4) 0.0239(3) Uani 1 1 d . .
Mo8 Mo 0.86861(9) 0.59894(9) 0.58077(4) 0.0205(3) Uani 1 1 d . .
Mo9 Mo 0.55614(10) 0.70807(10) 0.64352(4) 0.0228(3) Uani 1 1 d . .
Mo10 Mo 0.87714(9) 0.87039(10) 0.90086(4) 0.0222(3) Uani 1 1 d . .
Mo11 Mo 0.65092(9) 0.97378(9) 0.94466(4) 0.0203(3) Uani 1 1 d . .
Mo12 Mo 0.69639(9) 1.04395(9) 0.52950(4) 0.0211(3) Uani 1 1 d . .
Mo13 Mo 0.57346(9) 0.71112(10) 0.96162(4) 0.0223(3) Uani 1 1 d . .
Mo14 Mo 0.87971(9) 1.02173(9) 0.67500(4) 0.0193(3) Uani 1 1 d . .
Mo15 Mo 0.69100(10) 1.04786(9) 0.83574(4) 0.0213(3) Uani 1 1 d . .
Mo16 Mo 0.94070(9) 0.99787(10) 0.56294(4) 0.0208(3) Uani 1 1 d . .
Mo17 Mo 0.46537(9) 0.95761(10) 0.79982(4) 0.0214(3) Uani 1 1 d . .
Mo18 Mo 0.64544(9) 1.07355(9) 0.64193(4) 0.0192(3) Uani 1 1 d . .
Mo19 Mo 1.00345(9) 0.78190(10) 0.63671(4) 0.0218(3) Uani 1 1 d . .
Mo20 Mo 0.58830(9) 0.61041(9) 0.78025(4) 0.0203(3) Uani 1 1 d . .
Mo21 Mo 0.81976(10) 0.65269(9) 0.67950(4) 0.0221(3) Uani 1 1 d . .
Mo22 Mo 0.55661(10) 0.51617(9) 0.87623(4) 0.0245(3) Uani 1 1 d . .
Tb1 Tb 0.68200(5) 0.88801(5) 0.73750(2) 0.01989(15) Uani 1 1 d . .
N1 N 0.0857(12) 1.0583(11) 0.8158(4) 0.040(4) Uani 1 1 d . .
H01A H 0.1284 1.0768 0.7977 0.048 Uiso 1 1 calc R U
H01B H 0.0667 1.1165 0.8282 0.048 Uiso 1 1 calc R U
N2 N 0.2559(10) 0.5983(11) 0.5226(5) 0.037(3) Uani 1 1 d . U
N3 N 0.9095(13) 0.2798(11) 0.7551(5) 0.048(4) Uani 1 1 d . .
H03A H 0.9454 0.2272 0.7458 0.057 Uiso 1 1 calc R U
H03B H 0.9112 0.3339 0.7377 0.057 Uiso 1 1 calc R U
N4 N 0.9042(11) 0.3172(10) 0.8993(4) 0.036(3) Uani 1 1 d . .
H04A H 0.8877 0.3841 0.8941 0.044 Uiso 1 1 calc R U
H04B H 0.8840 0.2796 0.8767 0.044 Uiso 1 1 calc R U
N5 N 0.1713(15) 0.5083(15) 0.9105(7) 0.073(6) Uani 1 1 d . .
N6 N 0.244(3) 1.143(3) 0.6419(12) 0.162(16) Uani 1 1 d . .
N7 N 0.9722(17) 0.698(3) 0.0287(7) 0.112(10) Uani 1 1 d . .
H07A H 1.0398 0.6954 0.0334 0.134 Uiso 1 1 calc R U
H07B H 0.9549 0.6833 0.0020 0.134 Uiso 1 1 calc R U
C1 C 0.1358(14) 0.9921(15) 0.8456(6) 0.045(5) Uani 1 1 d . .
H1A H 0.0896 0.9723 0.8655 0.054 Uiso 1 1 calc R U
H1B H 0.1928 1.0292 0.8603 0.054 Uiso 1 1 calc R U
C2 C 0.1751(12) 0.8917(14) 0.8255(5) 0.040(4) Uani 1 1 d . .
H2A H 0.2236 0.9101 0.8063 0.047 Uiso 1 1 calc R U
H2B H 0.2085 0.8458 0.8467 0.047 Uiso 1 1 calc R U
C3 C -0.0023(14) 1.0097(16) 0.7940(6) 0.048(5) Uani 1 1 d . .
H3A H -0.0341 1.0582 0.7734 0.057 Uiso 1 1 calc R U
H3B H -0.0511 0.9937 0.8133 0.057 Uiso 1 1 calc R U
C4 C 0.0256(13) 0.9105(15) 0.7729(6) 0.046(5) Uani 1 1 d . .
H4A H -0.0359 0.8759 0.7607 0.055 Uiso 1 1 calc R U
H4B H 0.0665 0.9277 0.7508 0.055 Uiso 1 1 calc R U
C5 C 0.2031(12) 0.7615(12) 0.5524(5) 0.031(3) Uani 1 1 d . .
H5A H 0.2429 0.8047 0.5355 0.037 Uiso 1 1 calc R U
H5B H 0.1995 0.7970 0.5787 0.037 Uiso 1 1 calc R U
C6 C 0.2529(15) 0.6556(15) 0.5598(6) 0.048(5) Uani 1 1 d . .
H6A H 0.3218 0.6654 0.5729 0.058 Uiso 1 1 calc R U
H6B H 0.2158 0.6154 0.5786 0.058 Uiso 1 1 calc R U
C7 C 0.0982(14) 0.6844(14) 0.4928(6) 0.043(4) Uani 1 1 d . .
H7A H 0.1314 0.7240 0.4725 0.052 Uiso 1 1 calc R U
H7B H 0.0290 0.6695 0.4811 0.052 Uiso 1 1 calc R U
C8 C 0.1565(17) 0.5797(16) 0.5031(7) 0.056(5) Uani 1 1 d . .
H8A H 0.1191 0.5375 0.5212 0.068 Uiso 1 1 calc R U
H8B H 0.1605 0.5405 0.4776 0.068 Uiso 1 1 calc R U
C9 C 0.8072(18) 0.2475(17) 0.7572(8) 0.073(7) Uani 1 1 d . .
H9A H 0.8052 0.1913 0.7773 0.087 Uiso 1 1 calc R U
H9B H 0.7780 0.2215 0.7304 0.087 Uiso 1 1 calc R U
C10 C 0.7448(19) 0.3433(19) 0.7703(8) 0.074(7) Uani 1 1 d . .
H10A H 0.7457 0.3993 0.7500 0.089 Uiso 1 1 calc R U
H10B H 0.6746 0.3229 0.7719 0.089 Uiso 1 1 calc R U
C11 C 0.890(2) 0.407(2) 0.8085(9) 0.083(8) Uani 1 1 d . U
H11A H 0.9207 0.4328 0.8351 0.100 Uiso 1 1 calc R U
H11B H 0.8923 0.4631 0.7883 0.100 Uiso 1 1 calc R U
C12 C 0.950(3) 0.309(3) 0.7949(10) 0.107(10) Uani 1 1 d . U
H12A H 1.0219 0.3265 0.7950 0.128 Uiso 1 1 calc R U
H12B H 0.9446 0.2513 0.8141 0.128 Uiso 1 1 calc R U
C13 C 1.0431(14) 0.2008(18) 0.9143(6) 0.057(6) Uani 1 1 d . .
H13A H 1.1166 0.1971 0.9203 0.068 Uiso 1 1 calc R U
H13B H 1.0239 0.1621 0.8888 0.068 Uiso 1 1 calc R U
C14 C 1.012(2) 0.3081(19) 0.9089(7) 0.072(6) Uani 1 1 d . U
H14A H 1.0459 0.3389 0.8866 0.086 Uiso 1 1 calc R U
H14B H 1.0337 0.3470 0.9341 0.086 Uiso 1 1 calc R U
C15 C 0.8826(15) 0.1693(14) 0.9403(6) 0.046(5) Uani 1 1 d . .
H15A H 0.8560 0.1270 0.9167 0.056 Uiso 1 1 calc R U
H15B H 0.8504 0.1460 0.9642 0.056 Uiso 1 1 calc R U
C16 C 0.8567(17) 0.2820(17) 0.9317(6) 0.059(6) Uani 1 1 d . .
H16A H 0.7836 0.2895 0.9253 0.070 Uiso 1 1 calc R U
H16B H 0.8778 0.3239 0.9562 0.070 Uiso 1 1 calc R U
C17 C 0.3177(19) 0.5746(19) 0.9569(8) 0.076(7) Uani 1 1 d . U
H17A H 0.3599 0.5820 0.9344 0.091 Uiso 1 1 calc R U
H17B H 0.3613 0.5606 0.9824 0.091 Uiso 1 1 calc R U
C18 C 0.244(3) 0.490(3) 0.9482(11) 0.111(11) Uani 1 1 d . U
H18A H 0.2064 0.4818 0.9719 0.134 Uiso 1 1 calc R U
H18B H 0.2809 0.4254 0.9447 0.134 Uiso 1 1 calc R U
C19 C 0.175(2) 0.690(2) 0.9277(7) 0.081(8) Uani 1 1 d . .
H19A H 0.1318 0.7474 0.9352 0.098 Uiso 1 1 calc R U
H19B H 0.2032 0.7091 0.9024 0.098 Uiso 1 1 calc R U
C20 C 0.118(2) 0.599(3) 0.9215(10) 0.099(9) Uani 1 1 d . U
H20A H 0.0626 0.6120 0.8998 0.119 Uiso 1 1 calc R U
H20B H 0.0873 0.5836 0.9468 0.119 Uiso 1 1 calc R U
C21 C 0.346(3) 1.112(4) 0.6458(14) 0.147(15) Uani 1 1 d . U
H21A H 0.3883 1.1718 0.6542 0.177 Uiso 1 1 calc R U
H21B H 0.3628 1.0887 0.6189 0.177 Uiso 1 1 calc R U
C22 C 0.369(3) 1.019(4) 0.6786(14) 0.153(16) Uani 1 1 d . U
H22A H 0.4257 0.9778 0.6711 0.184 Uiso 1 1 calc R U
H22B H 0.3881 1.0490 0.7059 0.184 Uiso 1 1 calc R U
C23 C 0.171(3) 1.087(4) 0.6468(13) 0.135(17) Uani 1 1 d . .
H23A H 0.1555 1.0433 0.6225 0.162 Uiso 1 1 calc R U
H23B H 0.1126 1.1310 0.6499 0.162 Uiso 1 1 calc R U
C24 C 0.193(3) 1.020(3) 0.6840(13) 0.132(13) Uani 1 1 d . U
H24A H 0.1365 0.9716 0.6861 0.158 Uiso 1 1 calc R U
H24B H 0.2010 1.0627 0.7089 0.158 Uiso 1 1 calc R U
C25 C 0.9400(19) 0.8022(18) 0.0365(7) 0.062(6) Uani 1 1 d . .
C26 C 0.835(2) 0.801(2) 0.0314(9) 0.082(7) Uani 1 1 d . U
C27 C 0.808(2) 0.638(2) 0.0565(8) 0.075(7) Uani 1 1 d . .
C28 C 0.928(2) 0.614(2) 0.0547(9) 0.092(8) Uani 1 1 d . U

loop_
_atom_site_aniso_label
_atom_site_aniso_U_11
_atom_site_aniso_U_22
_atom_site_aniso_U_33
_atom_site_aniso_U_23
_atom_site_aniso_U_13
_atom_site_aniso_U_12
O1 0.017(5) 0.017(4) 0.012(4) -0.007(4) 0.003(4) -0.006(4)
O2 0.018(5) 0.027(5) 0.020(5) -0.007(4) 0.001(4) -0.004(4)
O3 0.023(6) 0.021(5) 0.023(5) -0.003(4) 0.000(4) -0.006(4)
O4 0.027(6) 0.019(5) 0.023(5) 0.001(4) 0.000(4) -0.009(4)
O5 0.014(5) 0.024(5) 0.023(5) -0.002(4) 0.002(4) 0.004(4)
O6 0.035(6) 0.016(5) 0.019(5) 0.004(4) -0.003(4) 0.003(4)
O7 0.013(5) 0.017(4) 0.016(4) 0.000(4) 0.000(4) 0.005(4)
O8 0.019(5) 0.020(5) 0.017(5) 0.004(4) 0.006(4) 0.008(4)
O9 0.023(6) 0.030(5) 0.019(5) 0.000(4) 0.002(4) 0.003(4)
O10 0.016(5) 0.028(5) 0.024(5) 0.002(4) -0.003(4) 0.001(4)
O11 0.018(5) 0.017(5) 0.028(5) -0.002(4) 0.002(4) 0.003(4)
O12 0.017(5) 0.020(5) 0.020(5) 0.000(4) 0.005(4) 0.003(4)
O13 0.019(5) 0.015(4) 0.020(5) -0.003(4) 0.004(4) -0.001(4)
O14 0.040(7) 0.026(5) 0.025(5) -0.004(4) 0.004(5) -0.008(5)
O15 0.016(5) 0.020(4) 0.012(4) 0.000(3) 0.003(3) -0.015(4)
O16 0.016(5) 0.035(6) 0.047(7) 0.006(5) 0.001(5) -0.001(5)
O17 0.035(6) 0.021(5) 0.011(4) 0.005(4) 0.010(4) 0.000(4)
O18 0.016(5) 0.023(5) 0.019(5) -0.002(4) 0.001(4) 0.005(4)
O19 0.022(6) 0.036(6) 0.016(5) -0.004(4) 0.006(4) -0.004(5)
O20 0.026(6) 0.030(5) 0.010(5) 0.002(4) 0.001(4) 0.001(4)
O21 0.024(5) 0.015(4) 0.019(5) -0.002(4) 0.005(4) -0.001(4)
O22 0.034(6) 0.034(6) 0.026(6) 0.012(5) 0.006(5) 0.003(5)
O23 0.012(5) 0.042(6) 0.019(5) 0.002(4) 0.001(4) -0.009(4)
O24 0.025(6) 0.024(5) 0.042(6) -0.007(5) 0.020(5) 0.001(4)
O25 0.020(5) 0.026(5) 0.015(5) 0.006(4) 0.005(4) 0.007(4)
O26 0.025(6) 0.032(6) 0.027(5) 0.003(4) 0.007(4) 0.006(5)
O27 0.017(5) 0.029(5) 0.018(5) -0.006(4) 0.007(4) 0.008(4)
O28 0.019(5) 0.025(5) 0.018(5) -0.004(4) 0.004(4) -0.007(4)
O29 0.011(5) 0.020(5) 0.018(4) 0.006(4) 0.004(4) 0.008(4)
O30 0.023(5) 0.029(5) 0.016(5) -0.005(4) 0.003(4) 0.001(4)
O31 0.022(5) 0.032(5) 0.006(4) 0.004(4) -0.003(4) -0.017(4)
O32 0.015(5) 0.025(5) 0.021(5) 0.004(4) 0.005(4) -0.001(4)
O33 0.040(7) 0.035(6) 0.022(5) -0.003(4) 0.010(5) -0.007(5)
O34 0.020(5) 0.024(5) 0.013(5) 0.001(4) 0.002(4) 0.001(4)
O35 0.021(5) 0.030(5) 0.020(5) 0.006(4) 0.004(4) 0.004(4)
O36 0.035(6) 0.021(5) 0.019(5) 0.003(4) 0.006(4) 0.002(4)
O37 0.025(5) 0.017(5) 0.015(5) 0.003(4) -0.001(4) 0.003(4)
O38 0.042(7) 0.026(5) 0.023(5) -0.009(4) 0.000(5) -0.005(5)
O39 0.019(5) 0.013(4) 0.026(5) 0.008(4) 0.003(4) 0.005(4)
O40 0.009(5) 0.017(4) 0.017(5) 0.000(4) 0.003(4) 0.000(4)
O41 0.034(6) 0.024(5) 0.015(5) 0.006(4) 0.006(4) 0.002(4)
O42 0.022(6) 0.023(5) 0.026(5) 0.001(4) -0.002(4) 0.005(4)
O43 0.016(5) 0.022(5) 0.025(5) 0.009(4) -0.001(4) -0.001(4)
O44 0.016(5) 0.022(5) 0.025(5) 0.002(4) 0.006(4) -0.002(4)
O45 0.024(6) 0.029(5) 0.026(5) -0.001(4) 0.007(4) 0.001(4)
O46 0.040(7) 0.043(7) 0.024(6) -0.014(5) 0.006(5) 0.008(5)
O47 0.014(5) 0.042(7) 0.039(6) 0.002(5) -0.005(4) -0.012(5)
O48 0.013(5) 0.019(4) 0.015(4) 0.006(4) 0.004(4) 0.000(4)
O49 0.016(5) 0.025(5) 0.028(5) 0.000(4) 0.007(4) -0.004(4)
O50 0.028(6) 0.024(5) 0.025(5) 0.002(4) 0.016(4) -0.002(4)
O51 0.020(6) 0.041(6) 0.034(6) -0.009(5) -0.001(4) -0.013(5)
O52 0.026(6) 0.024(5) 0.016(5) -0.012(4) 0.002(4) -0.004(4)
O53 0.016(5) 0.028(5) 0.016(5) 0.002(4) 0.009(4) 0.004(4)
O54 0.027(6) 0.041(6) 0.028(6) 0.010(5) 0.004(4) 0.004(5)
O55 0.021(6) 0.035(6) 0.030(6) -0.005(5) 0.010(4) -0.014(5)
O56 0.031(6) 0.031(5) 0.017(5) 0.000(4) 0.005(4) -0.007(5)
O57 0.036(6) 0.030(5) 0.019(5) -0.005(4) 0.016(4) 0.000(5)
O58 0.025(5) 0.024(5) 0.010(4) -0.001(4) 0.004(4) 0.006(4)
O59 0.020(6) 0.045(6) 0.028(6) -0.008(5) 0.008(4) 0.005(5)
O60 0.028(6) 0.036(6) 0.016(5) -0.003(4) 0.004(4) 0.007(5)
O61 0.052(8) 0.024(6) 0.032(6) 0.015(5) -0.001(5) 0.001(5)
O62 0.028(6) 0.027(5) 0.025(5) 0.007(4) 0.010(4) 0.003(4)
O63 0.028(6) 0.026(5) 0.025(5) 0.005(4) 0.003(4) 0.001(4)
O64 0.024(6) 0.035(6) 0.023(5) -0.015(4) 0.000(4) -0.004(5)
O65 0.030(6) 0.029(5) 0.019(5) -0.005(4) 0.010(4) -0.004(5)
O66 0.030(6) 0.039(6) 0.014(5) 0.007(4) 0.009(4) -0.004(5)
O67 0.025(6) 0.028(5) 0.019(5) -0.008(4) 0.006(4) 0.001(4)
O68 0.017(5) 0.034(6) 0.022(5) 0.002(4) -0.001(4) 0.008(4)
O69 0.030(6) 0.028(5) 0.011(4) -0.001(4) 0.005(4) -0.002(5)
O70 0.021(5) 0.035(6) 0.015(5) -0.006(4) 0.003(4) -0.009(4)
O71 0.045(7) 0.021(5) 0.028(6) -0.011(4) 0.003(5) -0.004(5)
O72 0.020(6) 0.048(7) 0.020(5) 0.001(5) 0.004(4) -0.018(5)
O73 0.019(5) 0.048(6) 0.018(5) -0.001(5) -0.001(4) 0.007(5)
O74 0.049(7) 0.035(6) 0.017(5) 0.008(4) 0.008(5) 0.010(5)
O75 0.036(7) 0.018(5) 0.046(7) -0.008(5) 0.002(5) 0.011(5)
O76 0.033(6) 0.026(5) 0.036(6) 0.010(5) 0.008(5) 0.005(5)
O77 0.026(6) 0.030(5) 0.014(5) 0.003(4) 0.001(4) 0.000(4)
O78 0.035(7) 0.035(6) 0.034(6) 0.010(5) 0.008(5) -0.017(5)
O79 0.034(7) 0.062(9) 0.060(8) 0.023(7) -0.003(6) -0.011(6)
O80 0.057(9) 0.055(8) 0.038(7) 0.008(6) 0.003(6) 0.018(7)
O81 0.080(13) 0.074(12) 0.091(13) 0.015(9) 0.026(10) 0.028(9)
O82 0.082(9) 0.070(8) 0.045(7) -0.009(6) 0.002(6) 0.002(7)
O83 0.125(18) 0.094(14) 0.108(15) -0.021(12) 0.058(13) 0.009(12)
O84 0.141(14) 0.142(14) 0.163(14) 0.008(11) 0.016(11) -0.004(11)
O85 0.084(10) 0.099(10) 0.098(10) -0.008(8) 0.019(8) -0.002(8)
Ge1 0.0134(7) 0.0143(6) 0.0105(6) 0.0001(5) 0.0029(5) -0.0008(5)
Ge2 0.0116(7) 0.0163(6) 0.0125(6) -0.0001(5) 0.0031(5) 0.0005(5)
Mo1 0.0166(6) 0.0286(6) 0.0231(6) -0.0034(5) 0.0027(5) -0.0014(5)
Mo2 0.0218(6) 0.0215(6) 0.0136(6) 0.0003(5) 0.0048(5) -0.0032(5)
Mo3 0.0166(6) 0.0246(6) 0.0275(7) 0.0003(5) -0.0001(5) 0.0001(5)
Mo4 0.0181(6) 0.0247(6) 0.0173(6) -0.0003(5) 0.0079(5) 0.0024(5)
Mo5 0.0239(7) 0.0205(6) 0.0185(6) -0.0020(5) 0.0018(5) -0.0061(5)
Mo6 0.0167(6) 0.0212(6) 0.0189(6) -0.0006(5) 0.0048(5) 0.0003(5)
Mo7 0.0219(7) 0.0279(6) 0.0221(6) 0.0055(5) 0.0040(5) 0.0061(5)
Mo8 0.0254(7) 0.0180(6) 0.0186(6) -0.0013(5) 0.0049(5) 0.0028(5)
Mo9 0.0268(7) 0.0245(6) 0.0183(6) -0.0002(5) 0.0072(5) -0.0088(5)
Mo10 0.0188(6) 0.0249(6) 0.0230(6) -0.0059(5) 0.0029(5) -0.0035(5)
Mo11 0.0223(7) 0.0232(6) 0.0165(6) -0.0036(5) 0.0064(5) -0.0006(5)
Mo12 0.0252(7) 0.0218(6) 0.0167(6) 0.0051(5) 0.0039(5) 0.0023(5)
Mo13 0.0237(7) 0.0271(6) 0.0171(6) 0.0035(5) 0.0072(5) 0.0024(5)
Mo14 0.0195(6) 0.0229(6) 0.0160(6) -0.0023(5) 0.0044(5) -0.0054(5)
Mo15 0.0272(7) 0.0183(6) 0.0197(6) -0.0022(5) 0.0082(5) -0.0050(5)
Mo16 0.0196(7) 0.0277(6) 0.0165(6) -0.0027(5) 0.0082(5) -0.0068(5)
Mo17 0.0178(6) 0.0290(6) 0.0182(6) 0.0045(5) 0.0047(5) 0.0050(5)
Mo18 0.0223(6) 0.0162(5) 0.0198(6) 0.0004(5) 0.0060(5) 0.0022(5)
Mo19 0.0171(6) 0.0274(6) 0.0208(6) -0.0020(5) 0.0016(5) 0.0025(5)
Mo20 0.0225(7) 0.0199(6) 0.0191(6) -0.0002(5) 0.0045(5) -0.0021(5)
Mo21 0.0308(7) 0.0199(6) 0.0167(6) 0.0026(5) 0.0074(5) 0.0019(5)
Mo22 0.0308(7) 0.0196(6) 0.0237(6) 0.0030(5) 0.0054(5) -0.0033(6)
Tb1 0.0201(4) 0.0206(3) 0.0196(3) -0.0008(3) 0.0049(3) -0.0009(3)
N1 0.056(10) 0.026(7) 0.036(8) 0.004(6) -0.004(7) 0.013(7)
N2 0.027(7) 0.032(6) 0.052(7) -0.006(6) 0.005(6) 0.019(6)
N3 0.072(12) 0.033(8) 0.046(9) -0.007(7) 0.042(8) 0.002(8)
N4 0.053(10) 0.027(7) 0.028(7) 0.009(6) 0.004(6) -0.008(7)
N5 0.054(12) 0.054(11) 0.110(16) -0.016(11) -0.005(11) -0.017(9)
N6 0.13(3) 0.16(3) 0.20(4) 0.07(3) 0.03(3) 0.08(3)
N7 0.064(16) 0.20(3) 0.077(16) -0.010(18) 0.027(13) 0.002(17)
C1 0.032(10) 0.049(11) 0.051(11) 0.008(9) -0.011(8) -0.003(8)
C2 0.015(8) 0.056(11) 0.045(10) 0.012(8) -0.007(7) -0.019(8)
C3 0.039(11) 0.065(13) 0.036(10) -0.004(9) -0.011(8) 0.007(9)
C4 0.023(9) 0.052(11) 0.058(12) 0.002(9) -0.010(8) -0.009(8)
C5 0.024(8) 0.033(8) 0.034(8) -0.007(7) 0.002(6) -0.007(7)
C6 0.035(11) 0.046(11) 0.060(12) 0.004(9) -0.010(9) 0.000(9)
C7 0.037(10) 0.045(10) 0.048(11) -0.006(8) 0.003(8) 0.012(8)
C8 0.074(16) 0.041(11) 0.055(12) -0.005(9) 0.013(11) 0.009(10)
C9 0.077(18) 0.044(12) 0.102(19) -0.014(13) 0.034(15) 0.006(12)
C10 0.066(16) 0.060(14) 0.096(19) 0.000(13) 0.002(14) 0.032(12)
C11 0.096(13) 0.076(11) 0.080(11) -0.001(9) 0.018(10) 0.001(10)
C12 0.112(14) 0.101(14) 0.106(14) -0.009(11) 0.004(11) 0.010(11)
C13 0.028(10) 0.090(17) 0.055(12) 0.011(11) 0.014(9) -0.011(10)
C14 0.080(11) 0.075(11) 0.059(10) 0.002(9) 0.000(9) -0.020(9)
C15 0.060(13) 0.040(10) 0.042(10) -0.007(8) 0.024(9) -0.011(9)
C16 0.064(15) 0.066(14) 0.045(11) 0.005(10) 0.003(10) 0.028(11)
C17 0.066(11) 0.067(11) 0.090(12) 0.010(9) -0.008(9) 0.000(9)
C18 0.109(15) 0.103(14) 0.124(15) 0.013(11) 0.023(11) 0.003(11)
C19 0.11(2) 0.079(17) 0.047(13) -0.009(12) -0.014(14) 0.037(16)
C20 0.091(13) 0.094(13) 0.109(14) 0.006(11) -0.001(10) 0.001(11)
C21 0.137(18) 0.150(18) 0.155(18) 0.019(12) 0.014(12) -0.006(12)
C22 0.141(19) 0.167(19) 0.151(19) 0.017(12) 0.014(12) -0.016(12)
C23 0.06(2) 0.22(5) 0.13(3) 0.03(3) 0.02(2) -0.01(3)
C24 0.127(16) 0.133(16) 0.138(16) 0.003(12) 0.026(12) 0.001(12)
C25 0.066(16) 0.057(13) 0.065(14) -0.007(11) 0.020(12) 0.008(11)
C26 0.072(12) 0.084(12) 0.090(12) 0.032(10) 0.009(10) -0.010(10)
C27 0.077(18) 0.070(16) 0.076(17) -0.006(13) 0.003(13) 0.009(13)
C28 0.101(13) 0.083(12) 0.092(12) -0.003(10) 0.008(10) 0.025(10)

loop_
_atom_type_symbol
_atom_type_description
_atom_type_scat_dispersion_real
_atom_type_scat_dispersion_imag
_atom_type_scat_source
O O 0.0106 0.0060 'International Tables Vol C Tables 4.2.6.8 and 6.1.1.4'
Ge Ge 0.1547 1.8001 'International Tables Vol C Tables 4.2.6.8 and 6.1.1.4'
Mo Mo -1.6832 0.6857 'International Tables Vol C Tables 4.2.6.8 and 6.1.1.4'
Tb Tb -0.1723 4.1537 'International Tables Vol C Tables 4.2.6.8 and 6.1.1.4'
N N 0.0061 0.0033 'International Tables Vol C Tables 4.2.6.8 and 6.1.1.4'
C C 0.0033 0.0016 'International Tables Vol C Tables 4.2.6.8 and 6.1.1.4'
H H 0.0000 0.0000 'International Tables Vol C Tables 4.2.6.8 and 6.1.1.4'

loop_
_geom_angle_atom_site_label_1
_geom_angle_atom_site_label_2
_geom_angle_atom_site_label_3
_geom_angle
Ge1 O1 Mo14 128.5(5)
Ge1 O1 Mo18 128.1(5)
Mo14 O1 Mo18 95.3(3)
Mo3 O2 Mo18 160.3(6)
Mo5 O3 Mo3 118.5(5)
Mo5 O4 Mo9 117.7(4)
Mo16 O5 Mo2 114.7(4)
Mo9 O6 Mo21 141.0(5)
Ge1 O7 Mo19 120.0(4)
Ge1 O7 Mo8 125.4(4)
Mo19 O7 Mo8 94.0(3)
Ge1 O7 Mo21 121.0(4)
Mo19 O7 Mo21 94.2(3)
Mo8 O7 Mo21 94.7(3)
Ge1 O8 Mo2 121.4(5)
Ge1 O8 Mo12 117.3(4)
Mo2 O8 Mo12 101.5(3)
Ge1 O8 Mo16 117.7(5)
Mo2 O8 Mo16 101.9(3)
Mo12 O8 Mo16 91.9(3)
Mo2 O9 Mo8 145.4(5)
Mo6 O10 Mo20 140.4(5)
Mo8 O11 Mo19 117.7(4)
Mo19 O12 Mo14 156.9(5)
Mo14 O13 Mo18 112.5(4)
Ge1 O15 Mo9 121.8(4)
Ge1 O15 Mo3 120.8(4)
Mo9 O15 Mo3 93.8(3)
Ge1 O15 Mo5 125.2(5)
Mo9 O15 Mo5 94.6(3)
Mo3 O15 Mo5 92.6(3)
Mo18 O17 Tb1 135.6(5)
Mo14 O18 Tb1 138.2(5)
Mo21 O19 Tb1 161.5(5)
Mo6 O20 Tb1 153.5(5)
Mo16 O21 Mo14 151.6(5)
Mo3 O23 Mo9 118.6(5)
Mo17 O25 Tb1 132.4(5)
Mo7 O26 Mo6 118.5(5)
Mo10 O27 Mo6 118.0(5)
Mo15 O28 Tb1 133.1(5)
Ge2 O29 Mo6 119.7(4)
Ge2 O29 Mo10 122.7(4)
Mo6 O29 Mo10 96.0(3)
Ge2 O29 Mo7 122.3(4)
Mo6 O29 Mo7 96.4(3)
Mo10 O29 Mo7 93.1(3)
Mo22 O30 Mo7 156.6(6)
Mo2 O31 Mo5 145.5(5)
Mo12 O32 Mo3 146.8(5)
Mo19 O34 Mo16 146.3(5)
Mo21 O35 Mo19 121.0(5)
Mo8 O36 Mo21 118.1(5)
Mo5 O37 Mo8 162.0(5)
Mo17 O39 Mo15 114.5(4)
Ge2 O40 Mo15 126.9(5)
Ge2 O40 Mo17 125.0(4)
Mo15 O40 Mo17 96.4(3)
Mo12 O41 Mo2 116.4(4)
Mo12 O42 Mo18 149.2(6)
Mo16 O43 Mo12 119.0(5)
Mo17 O44 Mo1 153.0(5)
Mo4 O45 Mo17 157.0(6)
Ge2 O48 Mo1 119.9(4)
Ge2 O48 Mo20 120.7(4)
Mo1 O48 Mo20 94.7(3)
Ge2 O48 Mo22 126.8(4)
Mo1 O48 Mo22 93.3(3)
Mo20 O48 Mo22 93.6(3)
Mo1 O49 Mo4 148.6(5)
Mo22 O50 Mo20 118.5(5)
Mo15 O52 Mo10 160.0(6)
Mo11 O53 Mo10 146.6(5)
Mo11 O56 Mo13 117.2(4)
Mo4 O57 Mo11 117.1(5)
Ge2 O58 Mo11 119.2(5)
Ge2 O58 Mo13 119.3(4)
Mo11 O58 Mo13 102.5(3)
Ge2 O58 Mo4 121.8(5)
Mo11 O58 Mo4 93.5(3)
Mo13 O58 Mo4 95.0(3)
Mo13 O60 Mo4 120.2(5)
Mo22 O62 Mo1 118.9(5)
Mo13 O63 Mo22 149.3(6)
Mo11 O65 Mo15 144.8(6)
Mo13 O67 Mo7 150.2(5)
Mo10 O68 Mo7 117.9(5)
Mo20 O69 Tb1 163.3(6)
Mo20 O70 Mo1 119.1(5)
Mo9 O77 Tb1 154.8(5)
C4 O79 C2 110.9(13)
C7 O80 C5 112.0(12)
C11 O81 C10 109(2)
C13 O82 C15 108.2(14)
C27 O83 C26 102.3(19)
C22 O84 C24 113(4)
C19 O85 C17 115.6(19)
O1 Ge1 O15 110.6(4)
O1 Ge1 O7 111.2(4)
O15 Ge1 O7 106.2(4)
O1 Ge1 O8 109.7(4)
O15 Ge1 O8 110.1(4)
O7 Ge1 O8 109.0(4)
O40 Ge2 O48 112.4(4)
O40 Ge2 O58 108.7(4)
O48 Ge2 O58 109.4(4)
O40 Ge2 O29 110.1(4)
O48 Ge2 O29 106.9(4)
O58 Ge2 O29 109.4(4)
O47 Mo1 O49 102.9(5)
O47 Mo1 O44 101.2(5)
O49 Mo1 O44 90.0(4)
O47 Mo1 O62 98.1(5)
O49 Mo1 O62 93.6(4)
O44 Mo1 O62 159.0(4)
O47 Mo1 O70 96.3(5)
O49 Mo1 O70 160.9(4)
O44 Mo1 O70 86.4(4)
O62 Mo1 O70 83.4(4)
O47 Mo1 O48 166.7(4)
O49 Mo1 O48 88.8(4)
O44 Mo1 O48 84.9(4)
O62 Mo1 O48 74.5(4)
O70 Mo1 O48 72.2(4)
O33 Mo2 O9 104.3(5)
O33 Mo2 O31 106.0(5)
O9 Mo2 O31 95.8(4)
O33 Mo2 O41 94.0(4)
O9 Mo2 O41 159.4(4)
O31 Mo2 O41 88.0(4)
O33 Mo2 O5 91.6(4)
O9 Mo2 O5 86.9(4)
O31 Mo2 O5 160.8(4)
O41 Mo2 O5 83.1(4)
O33 Mo2 O8 159.0(4)
O9 Mo2 O8 88.5(4)
O31 Mo2 O8 88.8(4)
O41 Mo2 O8 71.3(3)
O5 Mo2 O8 72.2(3)
O16 Mo3 O23 101.5(5)
O16 Mo3 O2 102.9(5)
O23 Mo3 O2 93.5(4)
O16 Mo3 O3 98.6(5)
O23 Mo3 O3 90.1(4)
O2 Mo3 O3 157.0(4)
O16 Mo3 O32 97.9(5)
O23 Mo3 O32 160.5(4)
O2 Mo3 O32 84.2(4)
O3 Mo3 O32 84.9(4)
O16 Mo3 O15 171.5(4)
O23 Mo3 O15 74.8(4)
O2 Mo3 O15 85.1(4)
O3 Mo3 O15 73.9(4)
O32 Mo3 O15 85.7(3)
O59 Mo4 O45 103.5(5)
O59 Mo4 O57 103.7(5)
O45 Mo4 O57 96.6(4)
O59 Mo4 O60 98.6(5)
O45 Mo4 O60 154.2(4)
O57 Mo4 O60 91.1(4)
O59 Mo4 O49 97.2(5)
O45 Mo4 O49 83.7(4)
O57 Mo4 O49 158.4(4)
O60 Mo4 O49 80.3(4)
O59 Mo4 O58 170.4(4)
O45 Mo4 O58 86.0(4)
O57 Mo4 O58 76.2(4)
O60 Mo4 O58 71.9(4)
O49 Mo4 O58 82.4(3)
O14 Mo5 O4 103.7(5)
O14 Mo5 O37 100.3(5)
O4 Mo5 O37 96.4(4)
O14 Mo5 O3 100.7(5)
O4 Mo5 O3 94.7(4)
O37 Mo5 O3 153.1(4)
O14 Mo5 O31 95.2(4)
O4 Mo5 O31 161.1(4)
O37 Mo5 O31 79.6(4)
O3 Mo5 O31 82.0(4)
O14 Mo5 O15 174.8(4)
O4 Mo5 O15 77.0(4)
O37 Mo5 O15 84.7(4)
O3 Mo5 O15 74.1(4)
O31 Mo5 O15 84.3(3)
O24 Mo6 O20 103.1(5)
O24 Mo6 O10 105.4(5)
O20 Mo6 O10 97.8(4)
O24 Mo6 O27 92.0(4)
O20 Mo6 O27 89.7(4)
O10 Mo6 O27 158.7(4)
O24 Mo6 O26 93.3(5)
O20 Mo6 O26 160.9(4)
O10 Mo6 O26 87.1(4)
O27 Mo6 O26 79.8(4)
O24 Mo6 O29 157.7(5)
O20 Mo6 O29 91.5(4)
O10 Mo6 O29 88.9(4)
O27 Mo6 O29 71.0(3)
O26 Mo6 O29 70.1(3)
O54 Mo7 O26 104.2(5)
O54 Mo7 O30 102.1(5)
O26 Mo7 O30 93.8(4)
O54 Mo7 O68 96.4(5)
O26 Mo7 O68 90.8(4)
O30 Mo7 O68 159.2(4)
O54 Mo7 O67 98.7(5)
O26 Mo7 O67 157.1(4)
O30 Mo7 O67 82.5(4)
O68 Mo7 O67 85.4(4)
O54 Mo7 O29 169.2(5)
O26 Mo7 O29 74.5(4)
O30 Mo7 O29 88.7(4)
O68 Mo7 O29 73.0(4)
O67 Mo7 O29 82.8(4)
O71 Mo8 O36 103.7(5)
O71 Mo8 O11 98.9(5)
O36 Mo8 O11 94.4(4)
O71 Mo8 O37 101.8(5)
O36 Mo8 O37 95.4(4)
O11 Mo8 O37 154.2(4)
O71 Mo8 O9 95.7(4)
O36 Mo8 O9 160.6(4)
O11 Mo8 O9 81.7(4)
O37 Mo8 O9 81.2(4)
O71 Mo8 O7 172.8(4)
O36 Mo8 O7 77.5(4)
O11 Mo8 O7 74.0(3)
O37 Mo8 O7 85.0(3)
O9 Mo8 O7 83.1(3)
O78 Mo9 O77 104.8(5)
O78 Mo9 O6 105.0(5)
O77 Mo9 O6 96.4(4)
O78 Mo9 O23 95.7(5)
O77 Mo9 O23 92.8(4)
O6 Mo9 O23 154.3(4)
O78 Mo9 O4 91.3(5)
O77 Mo9 O4 163.3(4)
O6 Mo9 O4 83.6(4)
O23 Mo9 O4 80.8(4)
O78 Mo9 O15 159.3(4)
O77 Mo9 O15 92.6(4)
O6 Mo9 O15 83.7(4)
O23 Mo9 O15 72.0(3)
O4 Mo9 O15 70.8(3)
O51 Mo10 O27 101.0(5)
O51 Mo10 O68 100.2(5)
O27 Mo10 O68 92.6(4)
O51 Mo10 O52 101.2(5)
O27 Mo10 O52 93.3(4)
O68 Mo10 O52 156.2(4)
O51 Mo10 O53 97.7(5)
O27 Mo10 O53 161.3(4)
O68 Mo10 O53 84.9(4)
O52 Mo10 O53 82.2(4)
O51 Mo10 O29 173.7(4)
O27 Mo10 O29 74.7(4)
O68 Mo10 O29 75.6(4)
O52 Mo10 O29 83.8(4)
O53 Mo10 O29 86.7(4)
O64 Mo11 O65 104.2(5)
O64 Mo11 O53 104.5(5)
O65 Mo11 O53 96.1(4)
O64 Mo11 O56 95.4(5)
O65 Mo11 O56 158.1(4)
O53 Mo11 O56 88.3(4)
O64 Mo11 O57 93.3(4)
O65 Mo11 O57 87.5(4)
O53 Mo11 O57 160.3(4)
O56 Mo11 O57 81.7(4)
O64 Mo11 O58 161.2(4)
O65 Mo11 O58 87.9(4)
O53 Mo11 O58 88.1(4)
O56 Mo11 O58 70.7(3)
O57 Mo11 O58 72.6(4)
O22 Mo12 O42 105.0(5)
O22 Mo12 O32 103.8(5)
O42 Mo12 O32 92.8(4)
O22 Mo12 O43 97.6(5)
O42 Mo12 O43 92.7(4)
O32 Mo12 O43 155.7(4)
O22 Mo12 O41 94.9(4)
O42 Mo12 O41 159.8(4)
O32 Mo12 O41 85.2(4)
O43 Mo12 O41 81.6(4)
O22 Mo12 O8 162.9(4)
O42 Mo12 O8 89.4(4)
O32 Mo12 O8 84.2(4)
O43 Mo12 O8 72.1(3)
O41 Mo12 O8 70.4(3)
O66 Mo13 O63 104.9(5)
O66 Mo13 O67 104.1(5)
O63 Mo13 O67 90.4(4)
O66 Mo13 O60 97.8(5)
O63 Mo13 O60 94.2(4)
O67 Mo13 O60 155.7(4)
O66 Mo13 O56 93.0(4)
O63 Mo13 O56 162.1(4)
O67 Mo13 O56 84.9(4)
O60 Mo13 O56 83.4(4)
O66 Mo13 O58 160.5(4)
O63 Mo13 O58 92.9(4)
O67 Mo13 O58 83.1(4)
O60 Mo13 O58 72.9(4)
O56 Mo13 O58 69.4(3)
O55 Mo14 O18 103.5(4)
O55 Mo14 O13 98.1(5)
O18 Mo14 O13 98.2(4)
O55 Mo14 O12 97.7(5)
O18 Mo14 O12 96.9(4)
O13 Mo14 O12 154.9(4)
O55 Mo14 O1 168.6(4)
O18 Mo14 O1 86.4(4)
O13 Mo14 O1 74.5(4)
O12 Mo14 O1 86.6(4)
O55 Mo14 O21 91.2(4)
O18 Mo14 O21 165.2(4)
O13 Mo14 O21 82.0(3)
O12 Mo14 O21 78.3(4)
O1 Mo14 O21 79.3(3)
O38 Mo15 O28 103.1(5)
O38 Mo15 O52 100.6(5)
O28 Mo15 O52 98.2(4)
O38 Mo15 O39 97.2(5)
O28 Mo15 O39 94.5(4)
O52 Mo15 O39 155.1(4)
O38 Mo15 O65 89.1(4)
O28 Mo15 O65 167.7(4)
O52 Mo15 O65 80.9(4)
O39 Mo15 O65 82.2(4)
O38 Mo15 O40 168.0(4)
O28 Mo15 O40 85.5(4)
O52 Mo15 O40 86.2(4)
O39 Mo15 O40 73.5(3)
O65 Mo15 O40 82.2(3)
O72 Mo16 O21 103.5(5)
O72 Mo16 O43 100.4(5)
O21 Mo16 O43 97.4(4)
O72 Mo16 O34 101.9(5)
O21 Mo16 O34 90.3(4)
O43 Mo16 O34 154.0(4)
O72 Mo16 O5 95.7(4)
O21 Mo16 O5 160.0(4)
O43 Mo16 O5 84.2(4)
O34 Mo16 O5 80.4(4)
O72 Mo16 O8 166.0(4)
O21 Mo16 O8 90.1(4)
O43 Mo16 O8 74.0(4)
O34 Mo16 O8 81.2(4)
O5 Mo16 O8 71.2(3)
O76 Mo17 O25 103.4(5)
O76 Mo17 O44 100.0(5)
O25 Mo17 O44 95.2(4)
O76 Mo17 O39 96.8(5)
O25 Mo17 O39 96.7(4)
O44 Mo17 O39 156.5(4)
O76 Mo17 O45 90.6(4)
O25 Mo17 O45 165.7(4)
O44 Mo17 O45 79.2(4)
O39 Mo17 O45 84.4(4)
O76 Mo17 O40 167.8(4)
O25 Mo17 O40 85.3(4)
O44 Mo17 O40 87.6(4)
O39 Mo17 O40 73.4(3)
O45 Mo17 O40 81.4(3)
O75 Mo18 O17 103.2(5)
O75 Mo18 O13 97.9(5)
O17 Mo18 O13 96.7(4)
O75 Mo18 O2 98.7(5)
O17 Mo18 O2 97.9(4)
O13 Mo18 O2 154.7(4)
O75 Mo18 O42 89.2(5)
O17 Mo18 O42 167.4(4)
O13 Mo18 O42 83.5(4)
O2 Mo18 O42 77.9(4)
O75 Mo18 O1 167.1(5)
O17 Mo18 O1 88.0(4)
O13 Mo18 O1 74.1(3)
O2 Mo18 O1 86.0(4)
O42 Mo18 O1 80.0(3)
O73 Mo19 O12 103.5(5)
O73 Mo19 O34 102.6(4)
O12 Mo19 O34 88.3(4)
O73 Mo19 O35 98.6(4)
O12 Mo19 O35 90.7(4)
O34 Mo19 O35 158.3(4)
O73 Mo19 O11 96.6(4)
O12 Mo19 O11 159.9(4)
O34 Mo19 O11 87.3(4)
O35 Mo19 O11 86.3(4)
O73 Mo19 O7 167.1(4)
O12 Mo19 O7 86.2(4)
O34 Mo19 O7 86.1(4)
O35 Mo19 O7 72.3(4)
O11 Mo19 O7 74.0(3)
O46 Mo20 O69 105.2(5)
O46 Mo20 O70 101.0(5)
O69 Mo20 O70 99.8(4)
O46 Mo20 O10 98.8(5)
O69 Mo20 O10 88.9(4)
O70 Mo20 O10 155.4(4)
O46 Mo20 O50 92.4(5)
O69 Mo20 O50 160.2(4)
O70 Mo20 O50 85.5(4)
O10 Mo20 O50 79.2(4)
O46 Mo20 O48 162.8(5)
O69 Mo20 O48 91.9(4)
O70 Mo20 O48 73.5(4)
O10 Mo20 O48 83.3(4)
O50 Mo20 O48 71.1(3)
O74 Mo21 O19 105.5(5)
O74 Mo21 O35 100.8(5)
O19 Mo21 O35 99.1(4)
O74 Mo21 O6 101.2(5)
O19 Mo21 O6 90.7(4)
O35 Mo21 O6 152.5(4)
O74 Mo21 O36 91.5(4)
O19 Mo21 O36 162.5(4)
O35 Mo21 O36 81.2(4)
O6 Mo21 O36 81.9(4)
O74 Mo21 O7 160.2(4)
O19 Mo21 O7 93.7(4)
O35 Mo21 O7 71.3(3)
O6 Mo21 O7 82.6(4)
O36 Mo21 O7 69.7(3)
O61 Mo22 O50 102.9(5)
O61 Mo22 O30 100.7(5)
O50 Mo22 O30 93.4(4)
O61 Mo22 O62 99.9(5)
O50 Mo22 O62 93.1(4)
O30 Mo22 O62 156.4(4)
O61 Mo22 O63 99.1(5)
O50 Mo22 O63 158.0(4)
O30 Mo22 O63 82.0(4)
O62 Mo22 O63 83.5(4)
O61 Mo22 O48 173.0(5)
O50 Mo22 O48 76.5(4)
O30 Mo22 O48 86.3(4)
O62 Mo22 O48 73.3(4)
O63 Mo22 O48 81.7(3)
O69 Tb1 O20 70.7(3)
O69 Tb1 O28 119.0(3)
O20 Tb1 O28 77.2(3)
O69 Tb1 O25 75.4(3)
O20 Tb1 O25 119.0(3)
O28 Tb1 O25 77.1(3)
O69 Tb1 O19 81.4(3)
O20 Tb1 O19 71.5(3)
O28 Tb1 O19 133.9(3)
O25 Tb1 O19 148.3(3)
O69 Tb1 O18 149.2(3)
O20 Tb1 O18 85.3(3)
O28 Tb1 O18 71.9(3)
O25 Tb1 O18 134.8(3)
O19 Tb1 O18 72.6(3)
O69 Tb1 O77 72.1(3)
O20 Tb1 O77 128.7(3)
O28 Tb1 O77 153.4(3)
O25 Tb1 O77 83.4(3)
O19 Tb1 O77 69.0(3)
O18 Tb1 O77 111.9(3)
O69 Tb1 O17 133.2(3)
O20 Tb1 O17 155.2(3)
O28 Tb1 O17 83.6(3)
O25 Tb1 O17 70.7(3)
O19 Tb1 O17 113.3(3)
O18 Tb1 O17 73.8(3)
O77 Tb1 O17 72.9(3)
C1 N1 C3 112.3(15)
C6 N2 C8 110.9(14)
C12 N3 C9 108(2)
C16 N4 C14 109.9(16)
C20 N5 C18 102(2)
C23 N6 C21 126(4)
C25 N7 C28 115(2)
N1 C1 C2 111.4(15)
O79 C2 C1 107.1(13)
N1 C3 C4 111.2(15)
O79 C4 C3 111.4(15)
C6 C5 O80 108.7(13)
N2 C6 C5 112.3(15)
O80 C7 C8 109.2(15)
N2 C8 C7 111.5(16)
N3 C9 C10 108.8(19)
O81 C10 C9 108.2(19)
O81 C11 C12 110(2)
N3 C12 C11 108(2)
C14 C13 O82 110.4(18)
C13 C14 N4 111.5(18)
C16 C15 O82 111.8(16)
N4 C16 C15 110.1(16)
C18 C17 O85 106(2)
C17 C18 N5 114(3)
C20 C19 O85 108(2)
C19 C20 N5 116(3)
N6 C21 C22 113(4)
O84 C22 C21 111(4)
N6 C23 C24 111(4)
C23 C24 O84 108(3)
C26 C25 N7 107(2)
C25 C26 O83 109(2)
O83 C27 C28 107(2)
N7 C28 C27 109(2)

loop_
_geom_bond_atom_site_label_1
_geom_bond_atom_site_label_2
_geom_bond_distance
O1 Ge1 1.719(8)
O1 Mo14 2.185(8)
O1 Mo18 2.188(9)
O2 Mo3 1.861(9)
O2 Mo18 1.958(9)
O3 Mo5 1.913(10)
O3 Mo3 1.964(9)
O4 Mo5 1.769(9)
O4 Mo9 2.173(9)
O5 Mo16 2.101(9)
O5 Mo2 2.130(9)
O6 Mo9 1.882(10)
O6 Mo21 1.958(10)
O7 Ge1 1.733(9)
O7 Mo19 2.261(9)
O7 Mo8 2.308(9)
O7 Mo21 2.319(9)
O8 Ge1 1.743(9)
O8 Mo2 2.255(9)
O8 Mo12 2.322(9)
O8 Mo16 2.331(10)
O9 Mo2 1.796(10)
O9 Mo8 2.084(10)
O10 Mo6 1.835(10)
O10 Mo20 2.018(9)
O11 Mo8 1.922(9)
O11 Mo19 1.982(9)
O12 Mo19 1.865(9)
O12 Mo14 1.949(9)
O13 Mo14 1.934(9)
O13 Mo18 1.952(9)
O14 Mo5 1.690(10)
O15 Ge1 1.731(8)
O15 Mo9 2.279(8)
O15 Mo3 2.288(9)
O15 Mo5 2.319(8)
O16 Mo3 1.672(10)
O17 Mo18 1.738(8)
O17 Tb1 2.444(9)
O18 Mo14 1.730(9)
O18 Tb1 2.405(9)
O19 Mo21 1.728(10)
O19 Tb1 2.393(10)
O20 Mo6 1.731(9)
O20 Tb1 2.366(9)
O21 Mo16 1.750(9)
O21 Mo14 2.185(9)
O22 Mo12 1.689(10)
O23 Mo3 1.851(9)
O23 Mo9 2.026(10)
O24 Mo6 1.686(9)
O25 Mo17 1.753(9)
O25 Tb1 2.374(9)
O26 Mo7 1.795(10)
O26 Mo6 2.143(10)
O27 Mo10 1.825(8)
O27 Mo6 2.087(10)
O28 Mo15 1.730(9)
O28 Tb1 2.369(9)
O29 Ge2 1.765(9)
O29 Mo6 2.239(8)
O29 Mo10 2.276(9)
O29 Mo7 2.308(9)
O30 Mo22 1.900(10)
O30 Mo7 1.911(10)
O31 Mo2 1.798(9)
O31 Mo5 2.123(9)
O32 Mo12 1.863(9)
O32 Mo3 1.982(9)
O33 Mo2 1.696(10)
O34 Mo19 1.890(9)
O34 Mo16 1.951(9)
O35 Mo21 1.917(10)
O35 Mo19 1.937(9)
O36 Mo8 1.761(9)
O36 Mo21 2.197(9)
O37 Mo5 1.892(9)
O37 Mo8 1.931(9)
O38 Mo15 1.713(10)
O39 Mo17 1.945(9)
O39 Mo15 1.962(9)
O40 Ge2 1.707(8)
O40 Mo15 2.195(8)
O40 Mo17 2.213(9)
O41 Mo12 2.074(9)
O41 Mo2 2.099(9)
O42 Mo12 1.757(10)
O42 Mo18 2.179(10)
O43 Mo16 1.876(9)
O43 Mo12 2.002(9)
O44 Mo17 1.921(9)
O44 Mo1 1.928(9)
O45 Mo4 1.784(10)
O45 Mo17 2.146(10)
O46 Mo20 1.682(10)
O47 Mo1 1.690(10)
O48 Ge2 1.747(9)
O48 Mo1 2.255(9)
O48 Mo20 2.320(9)
O48 Mo22 2.347(8)
O49 Mo1 1.797(9)
O49 Mo4 2.067(9)
O50 Mo22 1.801(9)
O50 Mo20 2.151(9)
O51 Mo10 1.677(10)
O52 Mo15 1.925(10)
O52 Mo10 1.936(10)
O53 Mo11 1.836(9)
O53 Mo10 2.016(8)
O54 Mo7 1.686(10)
O55 Mo14 1.697(10)
O56 Mo11 2.044(10)
O56 Mo13 2.121(10)
O57 Mo4 1.839(10)
O57 Mo11 2.068(10)
O58 Ge2 1.756(8)
O58 Mo11 2.278(9)
O58 Mo13 2.281(9)
O58 Mo4 2.300(9)
O59 Mo4 1.672(10)
O60 Mo13 1.932(10)
O60 Mo4 1.963(10)
O61 Mo22 1.693(10)
O62 Mo22 1.916(10)
O62 Mo1 1.971(10)
O63 Mo13 1.807(10)
O63 Mo22 2.034(10)
O64 Mo11 1.680(9)
O65 Mo11 1.769(9)
O65 Mo15 2.160(9)
O66 Mo13 1.670(9)
O67 Mo13 1.858(10)
O67 Mo7 1.994(9)
O68 Mo10 1.889(10)
O68 Mo7 1.994(10)
O69 Mo20 1.745(10)
O69 Tb1 2.334(10)
O70 Mo20 1.870(10)
O70 Mo1 2.033(9)
O71 Mo8 1.683(10)
O72 Mo16 1.700(9)
O73 Mo19 1.700(10)
O74 Mo21 1.674(10)
O75 Mo18 1.688(9)
O76 Mo17 1.708(11)
O77 Mo9 1.711(10)
O77 Tb1 2.406(10)
O78 Mo9 1.695(10)
O79 C4 1.49(2)
O79 C2 1.51(2)
O80 C7 1.45(2)
O80 C5 1.512(19)
O81 C11 1.36(3)
O81 C10 1.48(3)
O82 C13 1.47(2)
O82 C15 1.49(2)
O83 C27 1.46(3)
O83 C26 1.46(3)
O84 C22 1.31(4)
O84 C24 1.51(4)
O85 C19 1.46(3)
O85 C17 1.49(3)
N1 C1 1.39(2)
N1 C3 1.43(2)
N2 C6 1.41(2)
N2 C8 1.41(3)
N3 C12 1.40(3)
N3 C9 1.42(3)
N4 C16 1.36(2)
N4 C14 1.44(3)
N5 C20 1.42(4)
N5 C18 1.49(4)
N6 C23 1.22(5)
N6 C21 1.39(5)
N7 C25 1.42(3)
N7 C28 1.52(4)
C1 C2 1.55(3)
C3 C4 1.50(3)
C5 C6 1.51(2)
C7 C8 1.56(3)
C9 C10 1.56(3)
C11 C12 1.57(4)
C13 C14 1.43(3)
C15 C16 1.49(3)
C17 C18 1.45(4)
C19 C20 1.39(4)
C21 C22 1.59(5)
C23 C24 1.48(5)
C25 C26 1.38(3)
C27 C28 1.63(4)
